data_7034855
loop_
_publ_author_name
'Jevtovikj, Ivana'
'Manzini, Simone'
'Hanauer, Matthias'
'Rominger, Frank'
'Schaub, Thomas'

_publ_section_title
;
 Investigations on the catalytic carboxylation of olefins with CO2 towards
 \a,\b-unsaturated carboxylic acid salts: characterization of
 intermediates and ligands as well as substrate effects.
;
_journal_issue 24
_journal_name_full 'Dalton transactions (Cambridge, England : 2003)'
_journal_page_first 11083
_journal_page_last 11094
_journal_paper_doi 10.1039/c5dt01040c
_journal_volume 44
_journal_year 2015
_chemical_formula_sum 'C39 H64 Ni O3 P2'
_chemical_formula_weight 701.55
_chemical_name_common '5b in manuscript'
_chemical_name_systematic
; 
 ? 
;
_space_group_crystal_system monoclinic
_space_group_IT_number 14
_space_group_name_Hall '-P 2ybc'
_space_group_name_H-M_alt 'P 1 21/c 1'
_symmetry_space_group_name_Hall '-P 2ybc'
_symmetry_space_group_name_H-M 'P 1 21/c 1'
_atom_sites_solution_hydrogens mixed
_audit_creation_method SHELXL-2013
_audit_update_record
;
2015-03-05 deposited with the CCDC.
2015-05-05 downloaded from the CCDC.
;
_cell_angle_alpha 90
_cell_angle_beta 103.38(3)
_cell_angle_gamma 90
_cell_formula_units_Z 4
_cell_length_a 16.78(3)
_cell_length_b 8.692(16)
_cell_length_c 27.13(5)
_cell_measurement_temperature 200(2)
_cell_volume 3850(12)
_computing_cell_refinement 'Bruker SAINT'
_computing_data_collection 'Bruker APEX2'
_computing_data_reduction 'Bruker SAINT'
_computing_molecular_graphics 'Bruker SHELXTL'
_computing_publication_material 'Bruker SHELXTL'
_computing_structure_refinement 'SHELXL-2013 (Sheldrick, 2013)'
_computing_structure_solution 'SHELXS-97 (Sheldrick 2008)'
_diffrn_ambient_temperature 200(2)
_diffrn_measured_fraction_theta_full 0.719
_diffrn_measured_fraction_theta_max 1.000
_diffrn_measurement_device_type 'Bruker APEX-II Quazar'
_diffrn_measurement_method '\f and \w scans'
_diffrn_radiation_type MoK\a
_diffrn_radiation_wavelength 0.71073
_diffrn_reflns_av_R_equivalents 0.1386
_diffrn_reflns_av_unetI/netI 0.1512
_diffrn_reflns_laue_measured_fraction_full 0.719
_diffrn_reflns_laue_measured_fraction_max 1.000
_diffrn_reflns_limit_h_max 18
_diffrn_reflns_limit_h_min -17
_diffrn_reflns_limit_k_max 9
_diffrn_reflns_limit_k_min -9
_diffrn_reflns_limit_l_max 29
_diffrn_reflns_limit_l_min -29
_diffrn_reflns_number 18748
_diffrn_reflns_point_group_measured_fraction_full 0.719
_diffrn_reflns_point_group_measured_fraction_max 1.000
_diffrn_reflns_theta_full 25.242
_diffrn_reflns_theta_max 22.463
_diffrn_reflns_theta_min 1.247
_diffrn_source 'ImuS microsource'
_exptl_absorpt_coefficient_mu 0.621
_exptl_absorpt_correction_T_max 0.9806
_exptl_absorpt_correction_T_min 0.8574
_exptl_absorpt_correction_type multi-scan
_exptl_absorpt_process_details
;
Sheldrick, G. M. (2008). <i>SADABS</i>. University of G\"ottingen, Germany.
;
_exptl_crystal_colour yellow
_exptl_crystal_density_diffrn 1.210
_exptl_crystal_description needle
_exptl_crystal_F_000 1520
_exptl_crystal_size_max 0.140
_exptl_crystal_size_mid 0.080
_exptl_crystal_size_min 0.060
_refine_diff_density_max 0.620
_refine_diff_density_min -0.315
_refine_diff_density_rms 0.081
_refine_ls_extinction_method none
_refine_ls_goodness_of_fit_ref 1.017
_refine_ls_hydrogen_treatment mixed
_refine_ls_matrix_type full
_refine_ls_number_parameters 410
_refine_ls_number_reflns 5010
_refine_ls_number_restraints 30
_refine_ls_restrained_S_all 1.024
_refine_ls_R_factor_all 0.1446
_refine_ls_R_factor_gt 0.0663
_refine_ls_shift/su_max 0.000
_refine_ls_shift/su_mean 0.000
_refine_ls_structure_factor_coef Fsqd
_refine_ls_weighting_details 'w=1/[\s^2^(Fo^2^)+(0.0587P)^2^] where P=(Fo^2^+2Fc^2^)/3'
_refine_ls_weighting_scheme calc
_refine_ls_wR_factor_gt 0.1271
_refine_ls_wR_factor_ref 0.1540
_reflns_Friedel_coverage 0.000
_reflns_number_gt 2827
_reflns_number_total 5010
_reflns_threshold_expression 'I > 2\s(I)'
_cod_data_source_file c5dt01040c2.cif
_cod_data_source_block ij4
_cod_depositor_comments 'Adding full bibliography for 7034853--7034856.cif.'
_cod_original_cell_volume 3850(13)
_cod_database_code 7034855
_shelx_space_group_comment
; 
The symmetry employed for this shelxl refinement is uniquely defined 
by the following loop, which should always be used as a source of 
symmetry information in preference to the above space-group names. 
They are only intended as comments. 
;
_shelx_estimated_absorpt_t_min 0.918
_shelx_estimated_absorpt_t_max 0.964
_shelxl_version_number 2013-4

loop_
_space_group_symop_operation_xyz
'x, y, z'
'-x, y+1/2, -z+1/2'
'-x, -y, -z'
'x, -y-1/2, z-1/2'

loop_
_atom_site_label
_atom_site_type_symbol
_atom_site_fract_x
_atom_site_fract_y
_atom_site_fract_z
_atom_site_U_iso_or_equiv
_atom_site_adp_type
_atom_site_occupancy
_atom_site_site_symmetry_order
_atom_site_calc_flag
_atom_site_refinement_flags_posn
_atom_site_refinement_flags_adp
Ni1 Ni 0.26264(5) 0.67630(10) 0.39835(3) 0.0241(3) Uani 1 1 d . .
P1 P 0.32139(11) 0.7909(2) 0.34493(7) 0.0261(5) Uani 1 1 d . .
P2 P 0.16973(11) 0.8542(2) 0.38860(6) 0.0237(5) Uani 1 1 d . .
C1 C 0.2356(4) 0.5165(8) 0.4436(3) 0.0310(19) Uani 1 1 d . .
H1A H 0.2482 0.5457 0.4803 0.037 Uiso 1 1 calc R U
C2 C 0.3068(4) 0.4722(8) 0.4248(3) 0.0296(19) Uani 1 1 d . .
H2 H 0.2985 0.3860 0.3997 0.036 Uiso 1 1 calc R U
C3 C 0.3884(5) 0.4863(8) 0.4574(3) 0.0334(19) Uani 1 1 d . .
O1 O 0.4484(3) 0.4184(6) 0.44191(18) 0.0447(14) Uani 1 1 d . .
H1 H 0.521(7) 0.442(11) 0.471(4) 0.12(3) Uiso 1 1 d . .
O2 O 0.4026(3) 0.5596(6) 0.49933(19) 0.0412(14) Uani 1 1 d . .
C9 C 0.2426(4) 0.9252(8) 0.3076(2) 0.0303(19) Uani 1 1 d . .
H9A H 0.2697 1.0065 0.2917 0.036 Uiso 1 1 calc R U
H9B H 0.2047 0.8681 0.2803 0.036 Uiso 1 1 calc R U
C10 C 0.1947(4) 0.9983(7) 0.3437(2) 0.0275(18) Uani 1 1 d . .
H10A H 0.1434 1.0438 0.3235 0.033 Uiso 1 1 calc R U
H10B H 0.2278 1.0821 0.3631 0.033 Uiso 1 1 calc R U
C11 C 0.3563(4) 0.6829(8) 0.2947(2) 0.0273(17) Uani 1 1 d . .
H11 H 0.3704 0.7584 0.2703 0.033 Uiso 1 1 calc R U
C12 C 0.2879(4) 0.5767(9) 0.2657(3) 0.041(2) Uani 1 1 d . .
H12A H 0.2401 0.6396 0.2491 0.049 Uiso 1 1 calc R U
H12B H 0.2704 0.5063 0.2899 0.049 Uiso 1 1 calc R U
C13 C 0.3172(5) 0.4810(9) 0.2251(3) 0.047(2) Uani 1 1 d . .
H13A H 0.2730 0.4097 0.2086 0.056 Uiso 1 1 calc R U
H13B H 0.3288 0.5508 0.1988 0.056 Uiso 1 1 calc R U
C14 C 0.3933(4) 0.3897(9) 0.2483(3) 0.048(2) Uani 1 1 d . .
H14A H 0.4127 0.3360 0.2211 0.058 Uiso 1 1 calc R U
H14B H 0.3798 0.3109 0.2714 0.058 Uiso 1 1 calc R U
C15 C 0.4619(4) 0.4933(8) 0.2778(3) 0.038(2) Uani 1 1 d . .
H15A H 0.5092 0.4290 0.2944 0.046 Uiso 1 1 calc R U
H15B H 0.4802 0.5640 0.2540 0.046 Uiso 1 1 calc R U
C16 C 0.4331(4) 0.5857(8) 0.3173(2) 0.0311(19) Uani 1 1 d . .
H16A H 0.4778 0.6548 0.3345 0.037 Uiso 1 1 calc R U
H16B H 0.4205 0.5148 0.3431 0.037 Uiso 1 1 calc R U
C21 C 0.4031(4) 0.9304(8) 0.3724(2) 0.0297(19) Uani 1 1 d . .
H21 H 0.3746 1.0185 0.3847 0.036 Uiso 1 1 calc R U
C22 C 0.4485(4) 1.0009(8) 0.3342(2) 0.0338(19) Uani 1 1 d . .
H22A H 0.4796 0.9192 0.3214 0.041 Uiso 1 1 calc R U
H22B H 0.4080 1.0435 0.3049 0.041 Uiso 1 1 calc R U
C23 C 0.5077(4) 1.1294(8) 0.3589(3) 0.042(2) Uani 1 1 d . .
H23A H 0.5366 1.1710 0.3338 0.050 Uiso 1 1 calc R U
H23B H 0.4764 1.2142 0.3697 0.050 Uiso 1 1 calc R U
C24 C 0.5698(4) 1.0673(9) 0.4043(3) 0.046(2) Uani 1 1 d . .
H24A H 0.6064 1.1516 0.4204 0.056 Uiso 1 1 calc R U
H24B H 0.6038 0.9876 0.3930 0.056 Uiso 1 1 calc R U
C25 C 0.5262(5) 0.9974(9) 0.4432(3) 0.049(2) Uani 1 1 d . .
H25A H 0.5676 0.9539 0.4719 0.058 Uiso 1 1 calc R U
H25B H 0.4963 1.0795 0.4567 0.058 Uiso 1 1 calc R U
C26 C 0.4656(4) 0.8701(8) 0.4193(3) 0.039(2) Uani 1 1 d . .
H26A H 0.4362 0.8324 0.4447 0.047 Uiso 1 1 calc R U
H26B H 0.4962 0.7826 0.4094 0.047 Uiso 1 1 calc R U
C31 C 0.0626(4) 0.7947(7) 0.3593(2) 0.0247(17) Uani 1 1 d . .
H31 H 0.0488 0.7109 0.3811 0.030 Uiso 1 1 calc R U
C32 C 0.0547(4) 0.7238(8) 0.3061(2) 0.0293(18) Uani 1 1 d . .
H32A H 0.0686 0.8028 0.2832 0.035 Uiso 1 1 calc R U
H32B H 0.0945 0.6385 0.3085 0.035 Uiso 1 1 calc R U
C33 C -0.0315(4) 0.6627(9) 0.2836(3) 0.040(2) Uani 1 1 d . .
H33A H -0.0342 0.6223 0.2491 0.047 Uiso 1 1 calc R U
H33B H -0.0437 0.5769 0.3047 0.047 Uiso 1 1 calc R U
C34 C -0.0958(4) 0.7893(9) 0.2809(3) 0.043(2) Uani 1 1 d . .
H34A H -0.0873 0.8699 0.2568 0.052 Uiso 1 1 calc R U
H34B H -0.1512 0.7454 0.2682 0.052 Uiso 1 1 calc R U
C35 C -0.0896(4) 0.8603(9) 0.3329(3) 0.047(2) Uani 1 1 d . .
H35A H -0.1049 0.7822 0.3556 0.057 Uiso 1 1 calc R U
H35B H -0.1289 0.9466 0.3298 0.057 Uiso 1 1 calc R U
C36 C -0.0031(4) 0.9198(8) 0.3565(3) 0.035(2) Uani 1 1 d . .
H36A H -0.0013 0.9582 0.3911 0.042 Uiso 1 1 calc R U
H36B H 0.0094 1.0072 0.3361 0.042 Uiso 1 1 calc R U
C41 C 0.1624(4) 0.9738(8) 0.4445(2) 0.0260(18) Uani 1 1 d . .
H41 H 0.1275 1.0655 0.4321 0.031 Uiso 1 1 calc R U
C42 C 0.2474(4) 1.0303(8) 0.4721(2) 0.0337(19) Uani 1 1 d . .
H42A H 0.2711 1.0932 0.4486 0.040 Uiso 1 1 calc R U
H42B H 0.2837 0.9407 0.4827 0.040 Uiso 1 1 calc R U
C43 C 0.2433(4) 1.1272(8) 0.5191(2) 0.0342(19) Uani 1 1 d . .
H43A H 0.2995 1.1556 0.5373 0.041 Uiso 1 1 calc R U
H43B H 0.2127 1.2234 0.5081 0.041 Uiso 1 1 calc R U
C44 C 0.2025(5) 1.0418(9) 0.5542(3) 0.044(2) Uani 1 1 d . .
H44A H 0.1965 1.1109 0.5821 0.053 Uiso 1 1 calc R U
H44B H 0.2375 0.9542 0.5693 0.053 Uiso 1 1 calc R U
C45 C 0.1176(4) 0.9811(9) 0.5270(3) 0.041(2) Uani 1 1 d . .
H45A H 0.0947 0.9186 0.5509 0.049 Uiso 1 1 calc R U
H45B H 0.0804 1.0691 0.5159 0.049 Uiso 1 1 calc R U
C46 C 0.1223(4) 0.8832(8) 0.4810(2) 0.0297(18) Uani 1 1 d . .
H46A H 0.0664 0.8514 0.4632 0.036 Uiso 1 1 calc R U
H46B H 0.1546 0.7892 0.4924 0.036 Uiso 1 1 calc R U
C51 C 0.1543(4) 0.4485(8) 0.4248(3) 0.0275(18) Uani 1 1 d . .
C52 C 0.1272(5) 0.3855(7) 0.3763(3) 0.033(2) Uani 1 1 d . .
H52 H 0.1636 0.3825 0.3541 0.040 Uiso 1 1 calc R U
C53 C 0.0478(5) 0.3269(8) 0.3596(3) 0.044(2) Uani 1 1 d . .
H53 H 0.0311 0.2848 0.3265 0.053 Uiso 1 1 calc R U
C54 C -0.0061(5) 0.3296(9) 0.3906(3) 0.049(2) Uani 1 1 d . .
H54 H -0.0601 0.2906 0.3788 0.058 Uiso 1 1 calc R U
C55 C 0.0182(5) 0.3894(8) 0.4389(3) 0.042(2) Uani 1 1 d . .
H55 H -0.0187 0.3892 0.4607 0.051 Uiso 1 1 calc R U
C56 C 0.0969(4) 0.4503(8) 0.4559(3) 0.035(2) Uani 1 1 d . .
H56 H 0.1123 0.4936 0.4889 0.042 Uiso 1 1 calc R U
O61 O 0.2831(9) 1.0422(17) 0.1779(5) 0.253(7) Uani 1 1 d . U
C62 C 0.2389(11) 0.909(2) 0.1601(6) 0.194(8) Uani 1 1 d . U
H62A H 0.2643 0.8187 0.1797 0.233 Uiso 1 1 calc R U
H62B H 0.1818 0.9188 0.1638 0.233 Uiso 1 1 calc R U
C63 C 0.2402(11) 0.893(2) 0.1099(6) 0.208(8) Uani 1 1 d . U
H63A H 0.1862 0.9211 0.0882 0.250 Uiso 1 1 calc R U
H63B H 0.2524 0.7853 0.1027 0.250 Uiso 1 1 calc R U
C64 C 0.3004(12) 0.9901(19) 0.0999(6) 0.194(8) Uani 1 1 d . U
H64A H 0.3494 0.9295 0.0977 0.233 Uiso 1 1 calc R U
H64B H 0.2799 1.0436 0.0672 0.233 Uiso 1 1 calc R U
C65 C 0.3206(9) 1.0961(16) 0.1386(5) 0.149(5) Uani 1 1 d . U
H65A H 0.2995 1.1992 0.1268 0.178 Uiso 1 1 calc R U
H65B H 0.3808 1.1026 0.1512 0.178 Uiso 1 1 calc R U

loop_
_atom_site_aniso_label
_atom_site_aniso_U_11
_atom_site_aniso_U_22
_atom_site_aniso_U_33
_atom_site_aniso_U_23
_atom_site_aniso_U_13
_atom_site_aniso_U_12
Ni1 0.0231(5) 0.0272(5) 0.0234(5) 0.0039(5) 0.0084(4) 0.0039(5)
P1 0.0251(11) 0.0316(12) 0.0230(10) 0.0023(9) 0.0085(10) 0.0048(10)
P2 0.0242(11) 0.0272(12) 0.0202(10) 0.0008(9) 0.0064(9) 0.0012(9)
C1 0.030(5) 0.037(5) 0.028(4) 0.008(4) 0.009(4) 0.008(4)
C2 0.034(5) 0.024(4) 0.034(5) 0.003(4) 0.015(4) 0.007(4)
C3 0.035(5) 0.033(5) 0.036(5) 0.000(4) 0.016(5) 0.009(4)
O1 0.037(4) 0.055(4) 0.041(3) -0.002(3) 0.008(3) 0.017(3)
O2 0.039(4) 0.061(4) 0.022(3) -0.003(3) 0.003(3) 0.016(3)
C9 0.031(5) 0.038(5) 0.023(4) 0.007(4) 0.010(4) -0.001(4)
C10 0.027(4) 0.023(4) 0.033(4) -0.001(3) 0.008(4) 0.010(3)
C11 0.021(4) 0.035(4) 0.030(4) -0.004(4) 0.013(4) 0.002(4)
C12 0.030(5) 0.049(5) 0.043(5) -0.011(4) 0.006(4) 0.003(4)
C13 0.035(5) 0.051(5) 0.055(6) -0.023(5) 0.013(5) -0.004(4)
C14 0.045(6) 0.048(5) 0.056(6) -0.019(5) 0.022(5) 0.007(5)
C15 0.036(5) 0.037(5) 0.045(5) -0.012(4) 0.015(4) 0.004(4)
C16 0.030(5) 0.034(4) 0.035(4) -0.002(4) 0.018(4) 0.007(4)
C21 0.026(5) 0.040(5) 0.023(4) 0.006(4) 0.007(4) -0.003(4)
C22 0.036(5) 0.038(5) 0.032(5) 0.008(4) 0.015(4) -0.001(4)
C23 0.046(5) 0.045(5) 0.038(5) 0.003(4) 0.016(5) -0.004(4)
C24 0.036(5) 0.061(6) 0.042(5) 0.002(5) 0.009(5) -0.022(5)
C25 0.044(6) 0.064(6) 0.037(5) -0.008(5) 0.009(4) -0.015(5)
C26 0.041(5) 0.045(5) 0.034(5) 0.000(4) 0.014(4) -0.004(4)
C31 0.024(4) 0.025(4) 0.024(4) 0.004(3) 0.005(4) 0.006(3)
C32 0.037(5) 0.026(4) 0.026(4) -0.002(3) 0.009(4) 0.001(4)
C33 0.043(5) 0.042(5) 0.029(4) -0.007(4) -0.001(4) -0.006(4)
C34 0.029(5) 0.047(5) 0.048(5) -0.008(4) -0.002(4) -0.003(4)
C35 0.028(5) 0.063(6) 0.048(5) -0.015(5) 0.005(4) -0.001(4)
C36 0.032(5) 0.038(5) 0.036(5) -0.004(4) 0.011(4) 0.001(4)
C41 0.024(4) 0.027(4) 0.028(4) -0.004(4) 0.006(4) 0.001(4)
C42 0.036(5) 0.037(5) 0.030(4) 0.004(4) 0.012(4) 0.006(4)
C43 0.036(5) 0.039(5) 0.026(4) -0.010(4) 0.002(4) -0.003(4)
C44 0.057(6) 0.053(5) 0.024(5) -0.013(4) 0.011(5) 0.002(5)
C45 0.040(5) 0.051(5) 0.034(5) -0.001(4) 0.014(4) -0.001(4)
C46 0.029(4) 0.041(5) 0.021(4) -0.004(4) 0.007(4) -0.002(4)
C51 0.029(5) 0.022(4) 0.029(5) 0.012(4) 0.003(4) 0.010(4)
C52 0.050(6) 0.020(4) 0.035(5) 0.008(4) 0.021(5) 0.000(4)
C53 0.051(6) 0.028(5) 0.052(5) -0.004(4) 0.009(5) -0.006(5)
C54 0.037(5) 0.043(5) 0.068(6) 0.002(5) 0.015(5) -0.011(5)
C55 0.040(6) 0.043(5) 0.051(6) 0.004(4) 0.024(5) 0.006(4)
C56 0.040(5) 0.031(5) 0.038(5) 0.002(4) 0.019(5) 0.000(4)
O61 0.350(18) 0.255(14) 0.183(9) -0.050(9) 0.124(10) -0.138(13)
C62 0.254(18) 0.186(14) 0.159(12) -0.007(10) 0.083(13) -0.096(13)
C63 0.300(19) 0.183(15) 0.161(12) -0.042(12) 0.093(12) -0.094(14)
C64 0.32(2) 0.157(14) 0.133(10) -0.006(9) 0.111(12) -0.059(13)
C65 0.199(14) 0.119(10) 0.131(11) 0.025(8) 0.044(10) -0.013(10)

loop_
_atom_type_symbol
_atom_type_description
_atom_type_scat_dispersion_real
_atom_type_scat_dispersion_imag
_atom_type_scat_source
C C 0.0033 0.0016 'International Tables Vol C Tables 4.2.6.8 and 6.1.1.4'
H H 0.0000 0.0000 'International Tables Vol C Tables 4.2.6.8 and 6.1.1.4'
O O 0.0106 0.0060 'International Tables Vol C Tables 4.2.6.8 and 6.1.1.4'
P P 0.1023 0.0942 'International Tables Vol C Tables 4.2.6.8 and 6.1.1.4'
Ni Ni 0.3393 1.1124 'International Tables Vol C Tables 4.2.6.8 and 6.1.1.4'

loop_
_geom_angle_atom_site_label_1
_geom_angle_atom_site_label_2
_geom_angle_atom_site_label_3
_geom_angle
C1 Ni1 C2 43.1(2)
C1 Ni1 P2 108.4(2)
C2 Ni1 P2 151.22(19)
C1 Ni1 P1 160.3(2)
C2 Ni1 P1 117.4(2)
P2 Ni1 P1 90.94(13)
C21 P1 C11 107.2(3)
C21 P1 C9 100.0(3)
C11 P1 C9 102.7(3)
C21 P1 Ni1 116.1(2)
C11 P1 Ni1 121.7(3)
C9 P1 Ni1 105.9(2)
C10 P2 C31 104.4(3)
C10 P2 C41 103.0(3)
C31 P2 C41 105.2(3)
C10 P2 Ni1 107.1(2)
C31 P2 Ni1 116.7(2)
C41 P2 Ni1 118.6(2)
C2 C1 C51 123.0(6)
C2 C1 Ni1 69.0(4)
C51 C1 Ni1 113.3(5)
C2 C1 H1A 114.5
C51 C1 H1A 114.5
Ni1 C1 H1A 114.5
C3 C2 C1 119.9(6)
C3 C2 Ni1 111.4(5)
C1 C2 Ni1 67.9(4)
C3 C2 H2 116.1
C1 C2 H2 116.1
Ni1 C2 H2 116.1
O2 C3 O1 120.6(7)
O2 C3 C2 122.7(7)
O1 C3 C2 116.7(7)
C3 O1 H1 114(4)
C10 C9 P1 108.6(4)
C10 C9 H9A 110.0
P1 C9 H9A 110.0
C10 C9 H9B 110.0
P1 C9 H9B 110.0
H9A C9 H9B 108.3
C9 C10 P2 111.6(4)
C9 C10 H10A 109.3
P2 C10 H10A 109.3
C9 C10 H10B 109.3
P2 C10 H10B 109.3
H10A C10 H10B 108.0
C12 C11 C16 109.2(6)
C12 C11 P1 110.7(4)
C16 C11 P1 111.1(4)
C12 C11 H11 108.6
C16 C11 H11 108.6
P1 C11 H11 108.6
C11 C12 C13 111.4(6)
C11 C12 H12A 109.4
C13 C12 H12A 109.4
C11 C12 H12B 109.4
C13 C12 H12B 109.4
H12A C12 H12B 108.0
C14 C13 C12 111.3(6)
C14 C13 H13A 109.4
C12 C13 H13A 109.4
C14 C13 H13B 109.4
C12 C13 H13B 109.4
H13A C13 H13B 108.0
C13 C14 C15 111.7(6)
C13 C14 H14A 109.3
C15 C14 H14A 109.3
C13 C14 H14B 109.3
C15 C14 H14B 109.3
H14A C14 H14B 108.0
C16 C15 C14 111.1(6)
C16 C15 H15A 109.4
C14 C15 H15A 109.4
C16 C15 H15B 109.4
C14 C15 H15B 109.4
H15A C15 H15B 108.0
C15 C16 C11 112.6(6)
C15 C16 H16A 109.1
C11 C16 H16A 109.1
C15 C16 H16B 109.1
C11 C16 H16B 109.1
H16A C16 H16B 107.8
C26 C21 C22 109.9(6)
C26 C21 P1 114.1(5)
C22 C21 P1 115.0(5)
C26 C21 H21 105.6
C22 C21 H21 105.6
P1 C21 H21 105.6
C23 C22 C21 111.3(6)
C23 C22 H22A 109.4
C21 C22 H22A 109.4
C23 C22 H22B 109.4
C21 C22 H22B 109.4
H22A C22 H22B 108.0
C24 C23 C22 110.4(6)
C24 C23 H23A 109.6
C22 C23 H23A 109.6
C24 C23 H23B 109.6
C22 C23 H23B 109.6
H23A C23 H23B 108.1
C23 C24 C25 110.6(6)
C23 C24 H24A 109.5
C25 C24 H24A 109.5
C23 C24 H24B 109.5
C25 C24 H24B 109.5
H24A C24 H24B 108.1
C26 C25 C24 111.5(6)
C26 C25 H25A 109.3
C24 C25 H25A 109.3
C26 C25 H25B 109.3
C24 C25 H25B 109.3
H25A C25 H25B 108.0
C25 C26 C21 111.1(6)
C25 C26 H26A 109.4
C21 C26 H26A 109.4
C25 C26 H26B 109.4
C21 C26 H26B 109.4
H26A C26 H26B 108.0
C36 C31 C32 109.3(5)
C36 C31 P2 115.8(5)
C32 C31 P2 112.0(4)
C36 C31 H31 106.4
C32 C31 H31 106.4
P2 C31 H31 106.4
C33 C32 C31 112.4(5)
C33 C32 H32A 109.1
C31 C32 H32A 109.1
C33 C32 H32B 109.1
C31 C32 H32B 109.1
H32A C32 H32B 107.9
C34 C33 C32 111.1(6)
C34 C33 H33A 109.4
C32 C33 H33A 109.4
C34 C33 H33B 109.4
C32 C33 H33B 109.4
H33A C33 H33B 108.0
C35 C34 C33 110.6(6)
C35 C34 H34A 109.5
C33 C34 H34A 109.5
C35 C34 H34B 109.5
C33 C34 H34B 109.5
H34A C34 H34B 108.1
C34 C35 C36 112.3(6)
C34 C35 H35A 109.2
C36 C35 H35A 109.2
C34 C35 H35B 109.2
C36 C35 H35B 109.2
H35A C35 H35B 107.9
C35 C36 C31 112.4(6)
C35 C36 H36A 109.1
C31 C36 H36A 109.1
C35 C36 H36B 109.1
C31 C36 H36B 109.1
H36A C36 H36B 107.9
C42 C41 C46 110.3(6)
C42 C41 P2 110.3(4)
C46 C41 P2 111.1(5)
C42 C41 H41 108.4
C46 C41 H41 108.4
P2 C41 H41 108.4
C41 C42 C43 111.4(5)
C41 C42 H42A 109.3
C43 C42 H42A 109.3
C41 C42 H42B 109.3
C43 C42 H42B 109.3
H42A C42 H42B 108.0
C44 C43 C42 111.7(6)
C44 C43 H43A 109.3
C42 C43 H43A 109.3
C44 C43 H43B 109.3
C42 C43 H43B 109.3
H43A C43 H43B 107.9
C43 C44 C45 112.0(6)
C43 C44 H44A 109.2
C45 C44 H44A 109.2
C43 C44 H44B 109.2
C45 C44 H44B 109.2
H44A C44 H44B 107.9
C46 C45 C44 111.5(6)
C46 C45 H45A 109.3
C44 C45 H45A 109.3
C46 C45 H45B 109.3
C44 C45 H45B 109.3
H45A C45 H45B 108.0
C45 C46 C41 110.8(6)
C45 C46 H46A 109.5
C41 C46 H46A 109.5
C45 C46 H46B 109.5
C41 C46 H46B 109.5
H46A C46 H46B 108.1
C52 C51 C56 116.5(7)
C52 C51 C1 123.9(6)
C56 C51 C1 119.5(7)
C53 C52 C51 121.5(7)
C53 C52 H52 119.2
C51 C52 H52 119.2
C54 C53 C52 120.7(7)
C54 C53 H53 119.7
C52 C53 H53 119.7
C53 C54 C55 119.8(7)
C53 C54 H54 120.1
C55 C54 H54 120.1
C54 C55 C56 120.2(7)
C54 C55 H55 119.9
C56 C55 H55 119.9
C55 C56 C51 121.2(7)
C55 C56 H56 119.4
C51 C56 H56 119.4
C62 O61 C65 107.6(13)
C63 C62 O61 107.3(15)
C63 C62 H62A 110.3
O61 C62 H62A 110.3
C63 C62 H62B 110.3
O61 C62 H62B 110.3
H62A C62 H62B 108.5
C62 C63 C64 108.1(16)
C62 C63 H63A 110.1
C64 C63 H63A 110.1
C62 C63 H63B 110.1
C64 C63 H63B 110.1
H63A C63 H63B 108.4
C65 C64 C63 108.5(14)
C65 C64 H64A 110.0
C63 C64 H64A 110.0
C65 C64 H64B 110.0
C63 C64 H64B 110.0
H64A C64 H64B 108.4
C64 C65 O61 105.9(13)
C64 C65 H65A 110.6
O61 C65 H65A 110.6
C64 C65 H65B 110.6
O61 C65 H65B 110.6
H65A C65 H65B 108.7

loop_
_geom_bond_atom_site_label_1
_geom_bond_atom_site_label_2
_geom_bond_distance
Ni1 C1 1.976(7)
Ni1 C2 1.991(7)
Ni1 P2 2.168(4)
Ni1 P1 2.174(3)
P1 C21 1.852(7)
P1 C11 1.858(7)
P1 C9 1.875(7)
P2 C10 1.862(7)
P2 C31 1.863(7)
P2 C41 1.865(7)
C1 C2 1.456(8)
C1 C51 1.467(9)
C1 H1A 1.0000
C2 C3 1.453(10)
C2 H2 1.0000
C3 O2 1.277(8)
C3 O1 1.317(8)
O1 H1 1.31(11)
C9 C10 1.540(8)
C9 H9A 0.9900
C9 H9B 0.9900
C10 H10A 0.9900
C10 H10B 0.9900
C11 C12 1.539(9)
C11 C16 1.545(9)
C11 H11 1.0000
C12 C13 1.546(9)
C12 H12A 0.9900
C12 H12B 0.9900
C13 C14 1.512(10)
C13 H13A 0.9900
C13 H13B 0.9900
C14 C15 1.532(9)
C14 H14A 0.9900
C14 H14B 0.9900
C15 C16 1.506(9)
C15 H15A 0.9900
C15 H15B 0.9900
C16 H16A 0.9900
C16 H16B 0.9900
C21 C26 1.543(9)
C21 C22 1.548(8)
C21 H21 1.0000
C22 C23 1.542(9)
C22 H22A 0.9900
C22 H22B 0.9900
C23 C24 1.517(9)
C23 H23A 0.9900
C23 H23B 0.9900
C24 C25 1.542(9)
C24 H24A 0.9900
C24 H24B 0.9900
C25 C26 1.541(9)
C25 H25A 0.9900
C25 H25B 0.9900
C26 H26A 0.9900
C26 H26B 0.9900
C31 C36 1.538(8)
C31 C32 1.545(8)
C31 H31 1.0000
C32 C33 1.530(9)
C32 H32A 0.9900
C32 H32B 0.9900
C33 C34 1.530(9)
C33 H33A 0.9900
C33 H33B 0.9900
C34 C35 1.521(9)
C34 H34A 0.9900
C34 H34B 0.9900
C35 C36 1.534(9)
C35 H35A 0.9900
C35 H35B 0.9900
C36 H36A 0.9900
C36 H36B 0.9900
C41 C42 1.530(9)
C41 C46 1.538(8)
C41 H41 1.0000
C42 C43 1.543(8)
C42 H42A 0.9900
C42 H42B 0.9900
C43 C44 1.495(9)
C43 H43A 0.9900
C43 H43B 0.9900
C44 C45 1.538(9)
C44 H44A 0.9900
C44 H44B 0.9900
C45 C46 1.526(9)
C45 H45A 0.9900
C45 H45B 0.9900
C46 H46A 0.9900
C46 H46B 0.9900
C51 C52 1.401(9)
C51 C56 1.420(9)
C52 C53 1.401(9)
C52 H52 0.9500
C53 C54 1.370(10)
C53 H53 0.9500
C54 C55 1.382(10)
C54 H54 0.9500
C55 C56 1.399(10)
C55 H55 0.9500
C56 H56 0.9500
O61 C62 1.395(16)
O61 C65 1.436(14)
C62 C63 1.374(17)
C62 H62A 0.9900
C62 H62B 0.9900
C63 C64 1.389(18)
C63 H63A 0.9900
C63 H63B 0.9900
C64 C65 1.378(16)
C64 H64A 0.9900
C64 H64B 0.9900
C65 H65A 0.9900
C65 H65B 0.9900

loop_
_geom_torsion_atom_site_label_1
_geom_torsion_atom_site_label_2
_geom_torsion_atom_site_label_3
_geom_torsion_atom_site_label_4
_geom_torsion
C51 C1 C2 C3 -152.4(6)
Ni1 C1 C2 C3 102.7(6)
C51 C1 C2 Ni1 104.9(6)
C1 C2 C3 O2 -12.0(10)
Ni1 C2 C3 O2 64.0(8)
C1 C2 C3 O1 167.7(6)
Ni1 C2 C3 O1 -116.3(6)
C21 P1 C9 C10 -81.7(5)
C11 P1 C9 C10 167.9(5)
Ni1 P1 C9 C10 39.2(5)
P1 C9 C10 P2 -42.2(6)
C31 P2 C10 C9 -97.4(5)
C41 P2 C10 C9 152.8(5)
Ni1 P2 C10 C9 27.0(5)
C21 P1 C11 C12 -173.6(5)
C9 P1 C11 C12 -68.8(6)
Ni1 P1 C11 C12 49.2(6)
C21 P1 C11 C16 64.8(5)
C9 P1 C11 C16 169.6(5)
Ni1 P1 C11 C16 -72.4(5)
C16 C11 C12 C13 -55.0(8)
P1 C11 C12 C13 -177.7(5)
C11 C12 C13 C14 55.7(9)
C12 C13 C14 C15 -54.8(8)
C13 C14 C15 C16 55.1(8)
C14 C15 C16 C11 -56.1(8)
C12 C11 C16 C15 56.1(7)
P1 C11 C16 C15 178.5(5)
C11 P1 C21 C26 -92.9(5)
C9 P1 C21 C26 160.4(5)
Ni1 P1 C21 C26 47.1(5)
C11 P1 C21 C22 35.5(6)
C9 P1 C21 C22 -71.3(5)
Ni1 P1 C21 C22 175.4(4)
C26 C21 C22 C23 -56.5(8)
P1 C21 C22 C23 173.1(5)
C21 C22 C23 C24 58.3(8)
C22 C23 C24 C25 -57.6(8)
C23 C24 C25 C26 56.8(9)
C24 C25 C26 C21 -55.5(8)
C22 C21 C26 C25 54.9(8)
P1 C21 C26 C25 -174.2(5)
C10 P2 C31 C36 -66.5(5)
C41 P2 C31 C36 41.6(5)
Ni1 P2 C31 C36 175.5(4)
C10 P2 C31 C32 59.8(5)
C41 P2 C31 C32 167.8(4)
Ni1 P2 C31 C32 -58.3(5)
C36 C31 C32 C33 -55.0(7)
P2 C31 C32 C33 175.3(5)
C31 C32 C33 C34 56.8(8)
C32 C33 C34 C35 -55.6(8)
C33 C34 C35 C36 54.9(9)
C34 C35 C36 C31 -55.0(8)
C32 C31 C36 C35 53.6(7)
P2 C31 C36 C35 -178.8(5)
C10 P2 C41 C42 -70.9(5)
C31 P2 C41 C42 -180.0(4)
Ni1 P2 C41 C42 47.2(5)
C10 P2 C41 C46 166.6(5)
C31 P2 C41 C46 57.5(5)
Ni1 P2 C41 C46 -75.4(5)
C46 C41 C42 C43 -55.9(7)
P2 C41 C42 C43 -179.0(4)
C41 C42 C43 C44 55.0(8)
C42 C43 C44 C45 -53.7(8)
C43 C44 C45 C46 54.6(8)
C44 C45 C46 C41 -55.7(8)
C42 C41 C46 C45 56.6(7)
P2 C41 C46 C45 179.2(5)
C2 C1 C51 C52 -26.5(10)
Ni1 C1 C51 C52 52.9(8)
C2 C1 C51 C56 156.2(6)
Ni1 C1 C51 C56 -124.4(6)
C56 C51 C52 C53 -0.3(10)
C1 C51 C52 C53 -177.7(6)
C51 C52 C53 C54 0.1(11)
C52 C53 C54 C55 -0.6(11)
C53 C54 C55 C56 1.5(11)
C54 C55 C56 C51 -1.8(11)
C52 C51 C56 C55 1.1(10)
C1 C51 C56 C55 178.7(6)
C65 O61 C62 C63 -7(2)
O61 C62 C63 C64 15(2)
C62 C63 C64 C65 -17(2)
C63 C64 C65 O61 12(2)
C62 O61 C65 C64 -3(2)
